data_1520559
loop_
_publ_author_name
'Laird, Rebecca C.'
'Sinnwell, Michael A.'
'Nguyen, Nam P.'
'Swenson, Dale C.'
'Mariappan, S. V. Santhana'
'MacGillivray, Leonard R.'

_publ_section_title
;
 Intramolecular [2 + 2] Photodimerization Achieved in the Solid State via
 Coordination-Driven Self-Assembly.
;
_journal_issue 13
_journal_name_full 'Organic letters'
_journal_page_first 3233
_journal_page_last 3235
_journal_paper_doi 10.1021/acs.orglett.5b00527
_journal_volume 17
_journal_year 2015
_chemical_formula_sum 'C50 H36 Ag2 F6 N4 O6 S2'
_chemical_formula_weight 1182.69
_chemical_name_common 'Ag triflate DEPN'
_chemical_name_systematic
;
 Silver trifluoromethanesulfonate 1,8-bis[(E)-2-(4-pyridyl)ethenyl] naphthalene
;
_space_group_crystal_system triclinic
_space_group_IT_number 2
_space_group_name_Hall '-P 1'
_space_group_name_H-M_alt 'P -1'
_symmetry_space_group_name_Hall '-P 1'
_symmetry_space_group_name_H-M 'P -1'
_atom_sites_solution_hydrogens geom
_audit_creation_method SHELXL-2013
_cell_angle_alpha 109.671(5)
_cell_angle_beta 96.586(5)
_cell_angle_gamma 97.962(5)
_cell_formula_units_Z 1
_cell_length_a 10.4495(10)
_cell_length_b 11.0503(11)
_cell_length_c 11.0576(11)
_cell_measurement_reflns_used 3831
_cell_measurement_temperature 293(2)
_cell_measurement_theta_max 25.35
_cell_measurement_theta_min 1.00
_cell_volume 1172.8(2)
_computing_cell_refinement 'HKL Scalepack (Otwinwski & Minor, 1997)'
_computing_data_collection 'CCD phi and omega scans'
_computing_data_reduction 'HKL Denzo, Scalepack (Otwinwski & Minor, 1997)'
_computing_structure_refinement 'SHELXL-2013 (Sheldrick, 2013)'
_computing_structure_solution 'SHELXS-97 (Sheldrick, 1990)'
_diffrn_ambient_temperature 293(2)
_diffrn_detector_area_resol_mean 9
_diffrn_measured_fraction_theta_full 0.959
_diffrn_measured_fraction_theta_max 0.987
_diffrn_measurement_device_type 'Nonius Kappa CCD'
_diffrn_measurement_method 'CCD phi and omega scans'
_diffrn_radiation_type MoK\a
_diffrn_radiation_wavelength 0.71073
_diffrn_reflns_av_R_equivalents 0.0164
_diffrn_reflns_av_unetI/netI 0.0289
_diffrn_reflns_laue_measured_fraction_full 0.959
_diffrn_reflns_laue_measured_fraction_max 0.987
_diffrn_reflns_limit_h_max 12
_diffrn_reflns_limit_h_min -10
_diffrn_reflns_limit_k_max 13
_diffrn_reflns_limit_k_min -13
_diffrn_reflns_limit_l_max 13
_diffrn_reflns_limit_l_min -12
_diffrn_reflns_number 15549
_diffrn_reflns_point_group_measured_fraction_full 0.959
_diffrn_reflns_point_group_measured_fraction_max 0.987
_diffrn_reflns_theta_full 25.242
_diffrn_reflns_theta_max 24.996
_diffrn_reflns_theta_min 2.990
_diffrn_source 'fine-focus sealed tube'
_exptl_absorpt_coefficient_mu 1.003
_exptl_absorpt_correction_T_max 0.9978
_exptl_absorpt_correction_T_min 0.9653
_exptl_absorpt_correction_type multi-scan
_exptl_absorpt_process_details 'HKL Scalepack (Otwinwski & Minor, 1997)'
_exptl_crystal_colour colorless
_exptl_crystal_density_diffrn 1.675
_exptl_crystal_density_method 'not measured'
_exptl_crystal_description needle
_exptl_crystal_F_000 592
_exptl_crystal_size_max 0.44
_exptl_crystal_size_mid 0.085
_exptl_crystal_size_min 0.070
_refine_diff_density_max 0.415
_refine_diff_density_min -0.418
_refine_diff_density_rms 0.052
_refine_ls_extinction_method none
_refine_ls_goodness_of_fit_ref 1.129
_refine_ls_hydrogen_treatment constr
_refine_ls_matrix_type full
_refine_ls_number_parameters 332
_refine_ls_number_reflns 4073
_refine_ls_number_restraints 48
_refine_ls_restrained_S_all 1.374
_refine_ls_R_factor_all 0.0432
_refine_ls_R_factor_gt 0.0323
_refine_ls_shift/su_max 0.003
_refine_ls_shift/su_mean 0.000
_refine_ls_structure_factor_coef Fsqd
_refine_ls_weighting_details 'w=1/[\s^2^(Fo^2^)+(0.0355P)^2^+0.4884P] where P=(Fo^2^+2Fc^2^)/3'
_refine_ls_weighting_scheme calc
_refine_ls_wR_factor_gt 0.0762
_refine_ls_wR_factor_ref 0.0822
_reflns_Friedel_coverage 0.000
_reflns_number_gt 3410
_reflns_number_total 4073
_reflns_threshold_expression 'I > 2\s(I)'
_cod_data_source_file ol5b00527_si_002.cif
_cod_data_source_block mcg13112
_cod_depositor_comments 'Adding full bibliography for 1520555--1520560.cif.'
_cod_database_code 1520559
_shelx_space_group_comment
;
The symmetry employed for this shelxl refinement is uniquely defined
by the following loop, which should always be used as a source of
symmetry information in preference to the above space-group names.
They are only intended as comments.
;
_shelx_estimated_absorpt_t_min 0.906
_shelx_estimated_absorpt_t_max 0.906
_shelxl_version_number 2013-4

loop_
_space_group_symop_operation_xyz
'x, y, z'
'-x, -y, -z'

loop_
_atom_site_label
_atom_site_type_symbol
_atom_site_fract_x
_atom_site_fract_y
_atom_site_fract_z
_atom_site_U_iso_or_equiv
_atom_site_adp_type
_atom_site_occupancy
_atom_site_site_symmetry_order
_atom_site_calc_flag
_atom_site_refinement_flags_posn
_atom_site_refinement_flags_adp
_atom_site_refinement_flags_occupancy
_atom_site_disorder_assembly
_atom_site_disorder_group
Ag1 Ag 0.63001(2) 0.62366(2) 0.59172(2) 0.06153(12) Uani 1 1 d . . . . .
N1 N 0.7657(2) 0.5648(2) 0.4605(2) 0.0512(6) Uani 1 1 d . . . . .
N2 N 0.5191(2) 0.7205(3) 0.7348(2) 0.0507(6) Uani 1 1 d . . . . .
C15 C 0.8073(3) 0.4511(3) 0.4375(3) 0.0530(7) Uani 1 1 d . . . . .
H15 H 0.7790 0.3981 0.4827 0.064 Uiso 1 1 calc R U . . .
C14 C 0.8894(3) 0.4092(3) 0.3505(3) 0.0537(7) Uani 1 1 d . . . . .
H14 H 0.9142 0.3286 0.3370 0.064 Uiso 1 1 calc R U . . .
C10 C 1.0424(3) 0.1561(3) -0.0956(3) 0.0483(7) Uani 1 1 d . . . . .
C11 C 1.0298(3) 0.3226(3) 0.1233(3) 0.0506(11) Uani 0.946(10) 1 d D . P A 1
H11 H 0.9956 0.2617 0.1579 0.061 Uiso 0.946(10) 1 calc R U P A 1
C12 C 1.0147(3) 0.4455(3) 0.1791(3) 0.0534(11) Uani 0.946(10) 1 d D . P A 1
H12 H 1.0561 0.5089 0.1513 0.064 Uiso 0.946(10) 1 calc R U P A 1
C11' C 1.021(11) 0.371(11) 0.082(9) 0.15(6) Uiso 0.054(10) 1 d D . P A 2
H11' H 0.9622 0.4005 0.0341 0.183 Uiso 0.054(10) 1 calc R U P A 2
C12' C 1.031(11) 0.418(14) 0.212(10) 0.153 Uiso 0.054(10) 1 d D U P A 2
H12' H 1.1033 0.4061 0.2606 0.183 Uiso 0.054(10) 1 calc R U P A 2
C17 C 0.8958(3) 0.6055(3) 0.3098(3) 0.0567(8) Uani 1 1 d . . . . .
H17 H 0.9264 0.6626 0.2695 0.068 Uiso 1 1 calc R U . . .
C9 C 1.0966(3) 0.2756(3) 0.0106(3) 0.0535(7) Uani 1 1 d D . . . .
C6 C 1.2451(3) 0.1815(4) -0.1839(3) 0.0636(9) Uani 1 1 d . . . . .
H6 H 1.2958 0.1495 -0.2471 0.076 Uiso 1 1 calc R U . . .
C13 C 0.9361(3) 0.4863(3) 0.2823(3) 0.0475(7) Uani 1 1 d D . . . .
C4 C 1.0753(4) -0.0152(4) -0.2915(3) 0.0696(10) Uani 1 1 d . . . . .
H4 H 1.1269 -0.0470 -0.3539 0.084 Uiso 1 1 calc R U . . .
C5 C 1.1217(3) 0.1076(3) -0.1913(3) 0.0543(8) Uani 1 1 d . . . . .
C19 C 0.4723(3) 0.6708(3) 0.8188(3) 0.0546(8) Uani 1 1 d . . . . .
H19 H 0.4918 0.5913 0.8190 0.066 Uiso 1 1 calc R U . . .
C16 C 0.8111(3) 0.6401(3) 0.3960(3) 0.0570(8) Uani 1 1 d . . . . .
H16 H 0.7839 0.7196 0.4104 0.068 Uiso 1 1 calc R U . . .
C20 C 0.3960(3) 0.7325(3) 0.9054(3) 0.0578(8) Uani 1 1 d . . . . .
H20 H 0.3666 0.6950 0.9633 0.069 Uiso 1 1 calc R U . . .
C1 C 0.9131(3) 0.0830(3) -0.1118(3) 0.0531(7) Uani 1 1 d D . . . .
C21 C 0.3629(3) 0.8510(3) 0.9065(3) 0.0527(8) Uani 1 1 d . . . . .
C22 C 0.4159(3) 0.9027(3) 0.8217(3) 0.0589(8) Uani 1 1 d . . . . .
H22 H 0.4007 0.9835 0.8212 0.071 Uiso 1 1 calc R U . . .
C23 C 0.4901(3) 0.8362(3) 0.7387(3) 0.0588(8) Uani 1 1 d . . . . .
H23 H 0.5227 0.8730 0.6815 0.071 Uiso 1 1 calc R U . . .
C7 C 1.2917(3) 0.2983(4) -0.0864(4) 0.0693(10) Uani 1 1 d . . . . .
H7 H 1.3720 0.3475 -0.0850 0.083 Uiso 1 1 calc R U . . .
C8 C 1.2186(3) 0.3447(4) 0.0122(3) 0.0667(9) Uani 1 1 d . . . . .
H8 H 1.2526 0.4237 0.0803 0.080 Uiso 1 1 calc R U . . .
C2 C 0.8753(3) -0.0378(4) -0.2097(3) 0.0674(9) Uani 1 1 d . . . . .
H2 H 0.7935 -0.0876 -0.2171 0.081 Uiso 1 1 calc R U . . .
C3 C 0.9576(4) -0.0874(4) -0.2987(4) 0.0757(11) Uani 1 1 d . . . . .
H3 H 0.9310 -0.1703 -0.3627 0.091 Uiso 1 1 calc R U . . .
C18 C 0.8142(3) 0.1409(4) -0.0374(3) 0.0506(10) Uani 0.914(8) 1 d D . P B 1
H18 H 0.8119 0.2280 -0.0254 0.061 Uiso 0.914(8) 1 calc R U P B 1
C24 C 0.7281(3) 0.0820(4) 0.0143(3) 0.0516(10) Uani 0.914(8) 1 d D . P B 1
H24 H 0.7251 -0.0063 -0.0004 0.062 Uiso 0.914(8) 1 calc R U P B 1
C24' C 0.746(5) 0.158(5) -0.025(5) 0.080(17) Uiso 0.086(8) 1 d D . P B 2
H24' H 0.7407 0.2019 -0.0830 0.096 Uiso 0.086(8) 1 calc R U P B 2
C18' C 0.834(4) 0.086(5) -0.008(3) 0.080 Uiso 0.086(8) 1 d D U P B 2
H18' H 0.8444 0.0474 0.0540 0.096 Uiso 0.086(8) 1 calc R U P B 2
S1 S 0.56499(9) 0.29722(9) 0.66609(9) 0.0643(2) Uani 1 1 d . U . . .
O1 O 0.6180(3) 0.3991(3) 0.6261(3) 0.1089(9) Uani 1 1 d . U . . .
O2 O 0.4435(3) 0.2181(3) 0.5858(3) 0.0965(8) Uani 1 1 d . U . . .
O3 O 0.5689(3) 0.3344(3) 0.8022(3) 0.0989(9) Uani 1 1 d . U . . .
C25 C 0.6792(4) 0.1851(4) 0.6299(5) 0.0802(8) Uani 1 1 d . U . . .
F1 F 0.6906(3) 0.1461(3) 0.5065(3) 0.1198(9) Uani 1 1 d . U . . .
F2 F 0.7976(2) 0.2421(3) 0.6998(3) 0.1188(9) Uani 1 1 d . U . . .
F3 F 0.6432(3) 0.0835(2) 0.6607(3) 0.1214(9) Uani 1 1 d . U . . .

loop_
_atom_site_aniso_label
_atom_site_aniso_U_11
_atom_site_aniso_U_22
_atom_site_aniso_U_33
_atom_site_aniso_U_23
_atom_site_aniso_U_13
_atom_site_aniso_U_12
Ag1 0.06069(17) 0.06689(19) 0.06142(18) 0.01785(13) 0.03306(13) 0.02104(13)
N1 0.0509(14) 0.0569(15) 0.0504(14) 0.0180(12) 0.0210(11) 0.0177(12)
N2 0.0465(13) 0.0593(15) 0.0510(14) 0.0190(12) 0.0190(11) 0.0187(12)
C15 0.0549(17) 0.0563(19) 0.0537(18) 0.0220(15) 0.0201(14) 0.0148(15)
C14 0.0552(18) 0.0509(17) 0.0574(18) 0.0162(15) 0.0196(15) 0.0176(14)
C10 0.0464(16) 0.0653(19) 0.0434(16) 0.0222(15) 0.0197(13) 0.0264(14)
C11 0.0461(19) 0.060(2) 0.046(2) 0.0157(17) 0.0181(14) 0.0133(15)
C12 0.050(2) 0.058(2) 0.055(2) 0.0182(17) 0.0232(16) 0.0122(15)
C17 0.0616(19) 0.0570(19) 0.0604(19) 0.0258(16) 0.0249(16) 0.0155(15)
C9 0.0458(16) 0.068(2) 0.0503(17) 0.0193(16) 0.0196(13) 0.0195(15)
C6 0.061(2) 0.094(3) 0.062(2) 0.042(2) 0.0376(17) 0.043(2)
C13 0.0419(15) 0.0539(17) 0.0434(15) 0.0123(14) 0.0128(12) 0.0074(13)
C4 0.081(3) 0.086(3) 0.055(2) 0.0230(19) 0.0327(18) 0.050(2)
C5 0.0588(19) 0.074(2) 0.0478(17) 0.0289(16) 0.0257(14) 0.0381(17)
C19 0.0540(17) 0.066(2) 0.0560(18) 0.0287(16) 0.0210(15) 0.0239(15)
C16 0.0640(19) 0.0569(19) 0.0614(19) 0.0249(16) 0.0269(16) 0.0255(16)
C20 0.0520(17) 0.078(2) 0.0507(18) 0.0276(17) 0.0190(14) 0.0161(16)
C1 0.0526(18) 0.0630(19) 0.0474(17) 0.0174(15) 0.0174(14) 0.0218(15)
C21 0.0401(15) 0.0604(19) 0.0510(18) 0.0094(15) 0.0073(13) 0.0153(14)
C22 0.0554(18) 0.0588(19) 0.067(2) 0.0223(17) 0.0193(16) 0.0201(15)
C23 0.0580(19) 0.062(2) 0.063(2) 0.0259(17) 0.0212(16) 0.0160(16)
C7 0.0485(18) 0.098(3) 0.080(2) 0.045(2) 0.0306(17) 0.0233(19)
C8 0.0517(19) 0.082(2) 0.065(2) 0.0219(19) 0.0183(16) 0.0126(17)
C2 0.061(2) 0.066(2) 0.068(2) 0.0120(18) 0.0144(17) 0.0201(17)
C3 0.085(3) 0.069(2) 0.063(2) 0.0017(18) 0.0176(19) 0.035(2)
C18 0.0420(19) 0.060(2) 0.049(2) 0.0130(16) 0.0148(16) 0.0171(17)
C24 0.046(2) 0.057(2) 0.053(2) 0.0151(17) 0.0162(15) 0.0186(16)
S1 0.0743(6) 0.0662(5) 0.0696(5) 0.0326(4) 0.0414(4) 0.0241(4)
O1 0.143(2) 0.0773(17) 0.152(2) 0.0702(17) 0.0882(19) 0.0446(16)
O2 0.0681(16) 0.115(2) 0.0959(19) 0.0219(17) 0.0096(14) 0.0287(15)
O3 0.1026(19) 0.119(2) 0.0711(16) 0.0226(15) 0.0424(14) 0.0139(17)
C25 0.0791(17) 0.0812(18) 0.103(2) 0.0504(16) 0.0269(16) 0.0344(13)
F1 0.139(2) 0.136(2) 0.0981(17) 0.0271(16) 0.0475(16) 0.0839(17)
F2 0.0636(14) 0.122(2) 0.161(2) 0.0447(18) 0.0043(14) 0.0145(14)
F3 0.128(2) 0.0774(15) 0.175(2) 0.0719(17) 0.0070(18) 0.0179(14)

loop_
_atom_type_symbol
_atom_type_description
_atom_type_scat_dispersion_real
_atom_type_scat_dispersion_imag
_atom_type_scat_source
C C 0.0033 0.0016 'International Tables Vol C Tables 4.2.6.8 and 6.1.1.4'
H H 0.0000 0.0000 'International Tables Vol C Tables 4.2.6.8 and 6.1.1.4'
N N 0.0061 0.0033 'International Tables Vol C Tables 4.2.6.8 and 6.1.1.4'
O O 0.0106 0.0060 'International Tables Vol C Tables 4.2.6.8 and 6.1.1.4'
F F 0.0171 0.0103 'International Tables Vol C Tables 4.2.6.8 and 6.1.1.4'
S S 0.1246 0.1234 'International Tables Vol C Tables 4.2.6.8 and 6.1.1.4'
Ag Ag -0.8971 1.1015 'International Tables Vol C Tables 4.2.6.8 and 6.1.1.4'

loop_
_geom_angle_atom_site_label_1
_geom_angle_atom_site_label_2
_geom_angle_atom_site_label_3
_geom_angle
_geom_angle_site_symmetry_1
_geom_angle_site_symmetry_3
N2 Ag1 N1 168.51(9) . .
C16 N1 C15 116.7(2) . .
C16 N1 Ag1 121.19(19) . .
C15 N1 Ag1 122.1(2) . .
C19 N2 C23 116.8(3) . .
C19 N2 Ag1 124.1(2) . .
C23 N2 Ag1 119.1(2) . .
N1 C15 C14 123.2(3) . .
N1 C15 H15 118.4 . .
C14 C15 H15 118.4 . .
C15 C14 C13 120.4(3) . .
C15 C14 H14 119.8 . .
C13 C14 H14 119.8 . .
C5 C10 C9 117.8(3) . .
C5 C10 C1 118.4(3) . .
C9 C10 C1 123.8(3) . .
C12 C11 C9 124.9(3) . .
C12 C11 H11 117.6 . .
C9 C11 H11 117.6 . .
C11 C12 C13 123.4(3) . .
C11 C12 H12 118.3 . .
C13 C12 H12 118.3 . .
C12' C11' C9 124(5) . .
C12' C11' H11' 117.8 . .
C9 C11' H11' 117.7 . .
C11' C12' C13 125(5) . .
C11' C12' H12' 117.5 . .
C13 C12' H12' 117.5 . .
C16 C17 C13 120.5(3) . .
C16 C17 H17 119.8 . .
C13 C17 H17 119.8 . .
C8 C9 C10 119.5(3) . .
C8 C9 C11 119.0(3) . .
C10 C9 C11 121.3(3) . .
C8 C9 C11' 108(6) . .
C10 C9 C11' 125(5) . .
C7 C6 C5 121.3(3) . .
C7 C6 H6 119.3 . .
C5 C6 H6 119.3 . .
C17 C13 C14 115.9(3) . .
C17 C13 C12 119.3(3) . .
C14 C13 C12 124.6(3) . .
C17 C13 C12' 139(6) . .
C14 C13 C12' 105(6) . .
C3 C4 C5 121.3(3) . .
C3 C4 H4 119.4 . .
C5 C4 H4 119.4 . .
C6 C5 C4 120.9(3) . .
C6 C5 C10 119.9(3) . .
C4 C5 C10 119.2(3) . .
N2 C19 C20 122.7(3) . .
N2 C19 H19 118.6 . .
C20 C19 H19 118.6 . .
N1 C16 C17 123.2(3) . .
N1 C16 H16 118.4 . .
C17 C16 H16 118.4 . .
C19 C20 C21 120.3(3) . .
C19 C20 H20 119.9 . .
C21 C20 H20 119.9 . .
C2 C1 C10 119.1(3) . .
C2 C1 C18 118.9(3) . .
C10 C1 C18 121.5(3) . .
C2 C1 C18' 108(2) . .
C10 C1 C18' 127(2) . .
C22 C21 C20 116.0(3) . .
C22 C21 C24 119.5(3) . 2_666
C20 C21 C24 124.5(3) . 2_666
C22 C21 C24' 154.5(15) . 2_666
C20 C21 C24' 89.2(15) . 2_666
C23 C22 C21 120.5(3) . .
C23 C22 H22 119.8 . .
C21 C22 H22 119.8 . .
N2 C23 C22 123.7(3) . .
N2 C23 H23 118.2 . .
C22 C23 H23 118.2 . .
C6 C7 C8 119.8(3) . .
C6 C7 H7 120.1 . .
C8 C7 H7 120.1 . .
C9 C8 C7 121.5(3) . .
C9 C8 H8 119.3 . .
C7 C8 H8 119.3 . .
C1 C2 C3 121.5(3) . .
C1 C2 H2 119.3 . .
C3 C2 H2 119.3 . .
C4 C3 C2 120.1(3) . .
C4 C3 H3 119.9 . .
C2 C3 H3 119.9 . .
C24 C18 C1 127.0(4) . .
C24 C18 H18 116.5 . .
C1 C18 H18 116.5 . .
C18 C24 C21 123.6(3) . 2_666
C18 C24 H24 118.2 . .
C21 C24 H24 118.2 2_666 .
C18' C24' C21 104(3) . 2_666
C18' C24' H24' 127.8 . .
C21 C24' H24' 127.8 2_666 .
C24' C18' C1 104(4) . .
C24' C18' H18' 128.1 . .
C1 C18' H18' 128.1 . .
O1 S1 O3 114.3(2) . .
O1 S1 O2 114.1(2) . .
O3 S1 O2 115.65(18) . .
O1 S1 C25 103.42(18) . .
O3 S1 C25 104.5(2) . .
O2 S1 C25 102.7(2) . .
F3 C25 F1 109.2(4) . .
F3 C25 F2 106.2(3) . .
F1 C25 F2 107.8(3) . .
F3 C25 S1 111.2(3) . .
F1 C25 S1 111.6(3) . .
F2 C25 S1 110.7(3) . .

loop_
_geom_bond_atom_site_label_1
_geom_bond_atom_site_label_2
_geom_bond_distance
_geom_bond_site_symmetry_2
Ag1 N2 2.148(2) .
Ag1 N1 2.152(2) .
N1 C16 1.339(4) .
N1 C15 1.340(4) .
N2 C19 1.333(4) .
N2 C23 1.342(4) .
C15 C14 1.370(4) .
C15 H15 0.9300 .
C14 C13 1.391(4) .
C14 H14 0.9300 .
C10 C5 1.427(4) .
C10 C9 1.428(4) .
C10 C1 1.434(4) .
C11 C12 1.330(5) .
C11 C9 1.474(4) .
C11 H11 0.9300 .
C12 C13 1.466(4) .
C12 H12 0.9300 .
C11' C12' 1.330(11) .
C11' C9 1.477(11) .
C11' H11' 0.9300 .
C12' C13 1.467(11) .
C12' H12' 0.9300 .
C17 C16 1.371(4) .
C17 C13 1.386(4) .
C17 H17 0.9300 .
C9 C8 1.388(5) .
C6 C7 1.355(5) .
C6 C5 1.406(5) .
C6 H6 0.9300 .
C4 C3 1.349(5) .
C4 C5 1.409(5) .
C4 H4 0.9300 .
C19 C20 1.379(4) .
C19 H19 0.9300 .
C16 H16 0.9300 .
C20 C21 1.397(4) .
C20 H20 0.9300 .
C1 C2 1.376(5) .
C1 C18 1.475(4) .
C1 C18' 1.477(11) .
C21 C22 1.380(4) .
C21 C24 1.473(4) 2_666
C21 C24' 1.85(6) 2_666
C22 C23 1.360(5) .
C22 H22 0.9300 .
C23 H23 0.9300 .
C7 C8 1.400(5) .
C7 H7 0.9300 .
C8 H8 0.9300 .
C2 C3 1.404(5) .
C2 H2 0.9300 .
C3 H3 0.9300 .
C18 C24 1.328(5) .
C18 H18 0.9300 .
C24 C21 1.472(4) 2_666
C24 H24 0.9300 .
C24' C18' 1.328(11) .
C24' C21 1.85(6) 2_666
C24' H24' 0.9300 .
C18' H18' 0.9300 .
S1 O1 1.410(3) .
S1 O3 1.415(3) .
S1 O2 1.441(3) .
S1 C25 1.818(4) .
C25 F3 1.299(4) .
C25 F1 1.310(5) .
C25 F2 1.327(5) .

loop_
_geom_torsion_atom_site_label_1
_geom_torsion_atom_site_label_2
_geom_torsion_atom_site_label_3
_geom_torsion_atom_site_label_4
_geom_torsion
_geom_torsion_site_symmetry_1
_geom_torsion_site_symmetry_4
C16 N1 C15 C14 -1.7(5) . .
Ag1 N1 C15 C14 177.3(2) . .
N1 C15 C14 C13 1.2(5) . .
C9 C11 C12 C13 173.5(3) . .
C9 C11' C12' C13 -164(10) . .
C5 C10 C9 C8 4.8(4) . .
C1 C10 C9 C8 -174.8(3) . .
C5 C10 C9 C11 -171.0(3) . .
C1 C10 C9 C11 9.5(5) . .
C5 C10 C9 C11' 151(6) . .
C1 C10 C9 C11' -29(6) . .
C12 C11 C9 C8 48.3(5) . .
C12 C11 C9 C10 -136.0(4) . .
C12 C11 C9 C11' -28(10) . .
C12' C11' C9 C8 -83(16) . .
C12' C11' C9 C10 128(13) . .
C12' C11' C9 C11 34(12) . .
C16 C17 C13 C14 -2.3(5) . .
C16 C17 C13 C12 173.2(3) . .
C16 C17 C13 C12' -172(8) . .
C15 C14 C13 C17 0.9(4) . .
C15 C14 C13 C12 -174.3(3) . .
C15 C14 C13 C12' 174(6) . .
C11 C12 C13 C17 -162.4(4) . .
C11 C12 C13 C14 12.7(5) . .
C11 C12 C13 C12' 44(16) . .
C11' C12' C13 C17 -71(20) . .
C11' C12' C13 C14 119(15) . .
C11' C12' C13 C12 -35(9) . .
C7 C6 C5 C4 -178.6(3) . .
C7 C6 C5 C10 0.6(5) . .
C3 C4 C5 C6 179.3(3) . .
C3 C4 C5 C10 0.1(5) . .
C9 C10 C5 C6 -4.3(4) . .
C1 C10 C5 C6 175.3(3) . .
C9 C10 C5 C4 174.9(3) . .
C1 C10 C5 C4 -5.5(4) . .
C23 N2 C19 C20 0.8(5) . .
Ag1 N2 C19 C20 -176.8(2) . .
C15 N1 C16 C17 0.1(5) . .
Ag1 N1 C16 C17 -178.8(3) . .
C13 C17 C16 N1 1.9(5) . .
N2 C19 C20 C21 1.0(5) . .
C5 C10 C1 C2 7.3(4) . .
C9 C10 C1 C2 -173.1(3) . .
C5 C10 C1 C18 -164.8(3) . .
C9 C10 C1 C18 14.8(5) . .
C5 C10 C1 C18' 157(2) . .
C9 C10 C1 C18' -24(2) . .
C19 C20 C21 C22 -3.0(4) . .
C19 C20 C21 C24 173.7(3) . 2_666
C19 C20 C21 C24' 173.2(16) . 2_666
C20 C21 C22 C23 3.1(5) . .
C24 C21 C22 C23 -173.7(3) 2_666 .
C24' C21 C22 C23 -168(4) 2_666 .
C19 N2 C23 C22 -0.7(5) . .
Ag1 N2 C23 C22 177.1(3) . .
C21 C22 C23 N2 -1.4(5) . .
C5 C6 C7 C8 2.6(5) . .
C10 C9 C8 C7 -1.7(5) . .
C11 C9 C8 C7 174.1(3) . .
C11' C9 C8 C7 -153(5) . .
C6 C7 C8 C9 -2.1(5) . .
C10 C1 C2 C3 -3.8(5) . .
C18 C1 C2 C3 168.4(3) . .
C18' C1 C2 C3 -158.5(19) . .
C5 C4 C3 C2 3.6(6) . .
C1 C2 C3 C4 -1.7(6) . .
C2 C1 C18 C24 47.2(5) . .
C10 C1 C18 C24 -140.7(4) . .
C18' C1 C18 C24 -31(4) . .
C1 C18 C24 C21 176.6(3) . 2_666
C21 C24' C18' C1 175(3) 2_666 .
C2 C1 C18' C24' -104(4) . .
C10 C1 C18' C24' 104(4) . .
C18 C1 C18' C24' 12(2) . .
O1 S1 C25 F3 -179.5(3) . .
O3 S1 C25 F3 60.6(4) . .
O2 S1 C25 F3 -60.5(4) . .
O1 S1 C25 F1 -57.3(4) . .
O3 S1 C25 F1 -177.2(3) . .
O2 S1 C25 F1 61.7(4) . .
O1 S1 C25 F2 62.7(3) . .
O3 S1 C25 F2 -57.2(3) . .
O2 S1 C25 F2 -178.3(3) . .
